data_2208972
loop_
_publ_author_name
'Benson, Ronald E.'
'Roy, Tapashi G.'
'Dey, Benu K.'
'Barua, Kanak K.'
'Tiekink, Edward R. T.'

_publ_section_title (<i>E</i>,<i>E</i>)-<i>N</i>,<i>N</i>'-Bis(1-phenylethylidene)ethylenediamine
_journal_coeditor_code OM2012
_journal_issue 5
_journal_name_full 'Acta Crystallographica Section E'
_journal_page_first o1971
_journal_page_last o1972
_journal_paper_doi 10.1107/S1600536806013614
_journal_volume 62
_journal_year 2006
_chemical_formula_iupac 'C18 H20 N2'
_chemical_formula_moiety 'C18 H20 N2'
_chemical_formula_sum 'C18 H20 N2'
_chemical_formula_weight 264.36
_chemical_name_systematic
;
(E,E)-N,N'-Bis(1-phenylethylidene)ethylenediamine
;
_space_group_IT_number 14
_symmetry_cell_setting monoclinic
_symmetry_space_group_name_Hall '-P 2yn'
_symmetry_space_group_name_H-M 'P 1 21/n 1'
_atom_sites_solution_hydrogens geom
_atom_sites_solution_primary direct
_atom_sites_solution_secondary difmap
_audit_creation_method SHELXL-97
_cell_angle_alpha 90
_cell_angle_beta 105.7130(5)
_cell_angle_gamma 90
_cell_formula_units_Z 2
_cell_length_a 5.4713(7)
_cell_length_b 14.1328(17)
_cell_length_c 9.7392(13)
_cell_measurement_reflns_used 29
_cell_measurement_temperature 113(2)
_cell_measurement_theta_max 27.5
_cell_measurement_theta_min 3.6
_cell_volume 724.94(16)
_computing_cell_refinement CrystalClear
_computing_data_collection 'CrystalClear (Rigaku/MSC, 2005)'
_computing_data_reduction CrystalClear
_computing_molecular_graphics 'ORTEPII (Johnson, 1976)'
_computing_publication_material SHELXL97
_computing_structure_refinement 'SHELXL97 (Sheldrick, 1997)'
_computing_structure_solution 'SIR92 (Altomare <i>et al.</i>,  1994)'
_diffrn_ambient_temperature 113(2)
_diffrn_measured_fraction_theta_full 0.998
_diffrn_measured_fraction_theta_max 0.998
_diffrn_measurement_device_type 'Rigaku R-AXIS SPIDER'
_diffrn_measurement_method \w
_diffrn_radiation_monochromator graphite
_diffrn_radiation_source 'fine-focus sealed tube'
_diffrn_radiation_type MoK\a
_diffrn_radiation_wavelength 0.71069
_diffrn_reflns_av_R_equivalents 0.034
_diffrn_reflns_av_sigmaI/netI 0.020
_diffrn_reflns_limit_h_max 7
_diffrn_reflns_limit_h_min -7
_diffrn_reflns_limit_k_max 18
_diffrn_reflns_limit_k_min -18
_diffrn_reflns_limit_l_max 12
_diffrn_reflns_limit_l_min -12
_diffrn_reflns_number 9051
_diffrn_reflns_theta_full 27.5
_diffrn_reflns_theta_max 27.5
_diffrn_reflns_theta_min 2.6
_diffrn_standards_number 0
_exptl_absorpt_coefficient_mu 0.071
_exptl_absorpt_correction_T_max 0.992
_exptl_absorpt_correction_T_min 0.978
_exptl_absorpt_correction_type numerical
_exptl_absorpt_process_details '(Katayama, 1986; Paturle & Coppens, 1988)'
_exptl_crystal_colour colorless
_exptl_crystal_density_diffrn 1.211
_exptl_crystal_density_method 'not measured'
_exptl_crystal_description prism
_exptl_crystal_F_000 284
_exptl_crystal_size_max 0.51
_exptl_crystal_size_mid 0.40
_exptl_crystal_size_min 0.22
_refine_diff_density_max 0.32
_refine_diff_density_min -0.15
_refine_ls_extinction_method none
_refine_ls_goodness_of_fit_ref 1.07
_refine_ls_hydrogen_treatment constr
_refine_ls_matrix_type full
_refine_ls_number_parameters 92
_refine_ls_number_reflns 1666
_refine_ls_number_restraints 0
_refine_ls_restrained_S_all 1.07
_refine_ls_R_factor_all 0.045
_refine_ls_R_factor_gt 0.043
_refine_ls_shift/su_max 0.000
_refine_ls_shift/su_mean 0.000
_refine_ls_structure_factor_coef Fsqd
_refine_ls_weighting_details 'calc w=1/[\s^2^(Fo^2^)+(0.0589P)^2^+0.2225P] where P=(Fo^2^+2Fc^2^)/3'
_refine_ls_weighting_scheme calc
_refine_ls_wR_factor_gt 0.116
_refine_ls_wR_factor_ref 0.117
_reflns_number_gt 1617
_reflns_number_total 1666
_reflns_threshold_expression I>2\s(I)
_cod_data_source_file om2012.cif
_cod_data_source_block I
_cod_original_sg_symbol_H-M 'P 21/n'
_cod_database_code 2208972
_cod_database_fobs_code 2208972

loop_
_symmetry_equiv_pos_as_xyz
'x, y, z'
'-x+1/2, y+1/2, -z+1/2'
'-x, -y, -z'
'x-1/2, -y-1/2, z-1/2'

loop_
_atom_site_type_symbol
_atom_site_label
_atom_site_fract_x
_atom_site_fract_y
_atom_site_fract_z
_atom_site_U_iso_or_equiv
_atom_site_adp_type
_atom_site_calc_flag
_atom_site_refinement_flags
_atom_site_occupancy
N N1 0.46963(17) 0.45029(6) 0.17131(9) 0.0209(2) Uani d . 1
C C1 0.34532(19) 0.45979(7) 0.26415(10) 0.0180(2) Uani d . 1
C C2 0.1569(2) 0.53757(7) 0.26674(11) 0.0226(3) Uani d . 1
H H2A 0.1540 0.5829 0.1902 0.034 Uiso calc R 1
H H2B 0.2071 0.5701 0.3590 0.034 Uiso calc R 1
H H2C -0.0126 0.5101 0.2527 0.034 Uiso calc R 1
C C3 0.4324(2) 0.51817(8) 0.05352(11) 0.0226(3) Uani d . 1
H H3A 0.5020 0.5806 0.0905 0.027 Uiso calc R 1
H H3B 0.2489 0.5257 0.0066 0.027 Uiso calc R 1
C C4 0.38798(18) 0.38664(7) 0.37980(10) 0.0181(2) Uani d . 1
C C5 0.5753(2) 0.31716(7) 0.39142(11) 0.0218(2) Uani d . 1
H H5 0.6782 0.3177 0.3270 0.026 Uiso calc R 1
C C6 0.6125(2) 0.24755(8) 0.49584(12) 0.0249(3) Uani d . 1
H H6 0.7413 0.2013 0.5028 0.030 Uiso calc R 1
C C7 0.4617(2) 0.24538(8) 0.59016(12) 0.0257(3) Uani d . 1
H H7 0.4855 0.1973 0.6607 0.031 Uiso calc R 1
C C8 0.2767(2) 0.31386(9) 0.58056(12) 0.0282(3) Uani d . 1
H H8 0.1740 0.3129 0.6451 0.034 Uiso calc R 1
C C9 0.2405(2) 0.38420(8) 0.47661(11) 0.0239(3) Uani d . 1
H H9 0.1139 0.4311 0.4715 0.029 Uiso calc R 1

loop_
_atom_site_aniso_label
_atom_site_aniso_U_11
_atom_site_aniso_U_22
_atom_site_aniso_U_33
_atom_site_aniso_U_12
_atom_site_aniso_U_13
_atom_site_aniso_U_23
N1 0.0242(5) 0.0214(4) 0.0186(4) -0.0016(3) 0.0085(3) 0.0007(3)
C1 0.0185(5) 0.0188(5) 0.0165(5) -0.0027(3) 0.0043(4) -0.0019(3)
C2 0.0263(5) 0.0231(5) 0.0199(5) 0.0040(4) 0.0086(4) 0.0027(4)
C3 0.0277(5) 0.0222(5) 0.0201(5) 0.0001(4) 0.0104(4) 0.0020(4)
C4 0.0188(5) 0.0188(5) 0.0168(5) -0.0020(4) 0.0049(4) -0.0013(4)
C5 0.0243(5) 0.0220(5) 0.0213(5) 0.0010(4) 0.0099(4) -0.0014(4)
C6 0.0271(6) 0.0211(5) 0.0273(5) 0.0044(4) 0.0086(4) 0.0006(4)
C7 0.0286(6) 0.0240(5) 0.0248(5) 0.0006(4) 0.0077(4) 0.0075(4)
C8 0.0280(6) 0.0332(6) 0.0280(6) 0.0038(4) 0.0152(4) 0.0086(4)
C9 0.0229(5) 0.0267(5) 0.0247(5) 0.0057(4) 0.0109(4) 0.0051(4)

loop_
_atom_type_symbol
_atom_type_description
_atom_type_scat_dispersion_real
_atom_type_scat_dispersion_imag
_atom_type_scat_source
C C 0.0033 0.0016 'International Tables Vol C Tables 4.2.6.8 and 6.1.1.4'
H H 0.0000 0.0000 'International Tables Vol C Tables 4.2.6.8 and 6.1.1.4'
N N 0.0061 0.0033 'International Tables Vol C Tables 4.2.6.8 and 6.1.1.4'

loop_
_geom_angle_atom_site_label_1
_geom_angle_atom_site_label_2
_geom_angle_atom_site_label_3
_geom_angle_site_symmetry_1
_geom_angle_site_symmetry_3
_geom_angle
_geom_angle_publ_flag
C1 N1 C3 . . 119.82(9) y
N1 C1 C2 . . 125.77(9) y
N1 C1 C4 . . 117.05(9) ?
C2 C1 C4 . . 117.18(8) y
C1 C2 H2A . . 109.5 ?
C1 C2 H2B . . 109.5 ?
H2A C2 H2B . . 109.5 ?
C1 C2 H2C . . 109.5 ?
H2A C2 H2C . . 109.5 ?
H2B C2 H2C . . 109.5 ?
N1 C3 C3 . 3_665 108.95(11) y
N1 C3 H3A . . 109.9 ?
C3 C3 H3A 3_665 . 109.9 ?
N1 C3 H3B . . 109.9 ?
C3 C3 H3B 3_665 . 109.9 ?
H3A C3 H3B . . 108.3 ?
C5 C4 C9 . . 118.12(9) ?
C5 C4 C1 . . 120.35(9) ?
C9 C4 C1 . . 121.52(9) ?
C6 C5 C4 . . 120.94(9) ?
C6 C5 H5 . . 119.5 ?
C4 C5 H5 . . 119.5 ?
C5 C6 C7 . . 120.20(10) ?
C5 C6 H6 . . 119.9 ?
C7 C6 H6 . . 119.9 ?
C8 C7 C6 . . 119.55(10) ?
C8 C7 H7 . . 120.2 ?
C6 C7 H7 . . 120.2 ?
C7 C8 C9 . . 120.32(10) ?
C7 C8 H8 . . 119.8 ?
C9 C8 H8 . . 119.8 ?
C8 C9 C4 . . 120.86(10) ?
C8 C9 H9 . . 119.6 ?
C4 C9 H9 . . 119.6 ?

loop_
_geom_bond_atom_site_label_1
_geom_bond_atom_site_label_2
_geom_bond_site_symmetry_2
_geom_bond_distance
_geom_bond_publ_flag
N1 C1 . 1.2772(13) y
N1 C3 . 1.4668(13) y
C1 C2 . 1.5120(14) y
C1 C4 . 1.4999(14) y
C2 H2A . 0.9800 ?
C2 H2B . 0.9800 ?
C2 H2C . 0.9800 ?
C3 C3 3_665 1.521(2) ?
C3 H3A . 0.9900 ?
C3 H3B . 0.9900 ?
C4 C5 . 1.4016(14) ?
C4 C9 . 1.3976(14) ?
C5 C6 . 1.3897(15) ?
C5 H5 . 0.9500 ?
C6 C7 . 1.3915(15) ?
C6 H6 . 0.9500 ?
C7 C8 . 1.3850(16) ?
C7 H7 . 0.9500 ?
C8 C9 . 1.3942(15) ?
C8 H8 . 0.9500 ?
C9 H9 . 0.9500 ?
